data_1545056
loop_
_publ_author_name
'Tan, Shuzhi'
'Liu, Leili'
'Du, Yongli'

_publ_section_title
;
 <i>catena</i>-Poly[[\m~2~-4,4'-bis(pyridin-3-ylethynyl)-1,1'-biphenyl-\k^2^<i>N</i>:<i>N</i>']bis(\m~2~-thiocyanato-\k^2^<i>N</i>:<i>S</i>)bis(thiocyanato-\k<i>S</i>)dimercury(II)]
;
_journal_coeditor_code BH4022
_journal_issue 1
_journal_name_full IUCrData
_journal_page_first x170059
_journal_paper_doi 10.1107/S2414314617000591
_journal_volume 2
_journal_year 2017
_chemical_formula_iupac '[Hg2 (S C N)4 (C26 H16 N2)]'
_chemical_formula_moiety 'C30 H16 Hg2 N6 S4'
_chemical_formula_sum 'C30 H16 Hg2 N6 S4'
_chemical_formula_weight 989.9
_chemical_name_systematic
<i>catena</i>-Poly[[\m~2~-4,4'-bis(pyridin-3-ylethynyl)-1,1'-biphenyl-\k^2^<i>N</i>:<i>N</i>']bis(\m~2~-thiocyanato-\k^2^<i>N</i>:<i>S</i>)bis(thiocyanato-\k<i>S</i>)dimercury(II)]
_space_group_crystal_system monoclinic
_space_group_IT_number 14
_space_group_name_Hall '-P 2ybc'
_space_group_name_H-M_alt 'P 1 21/c 1'
_symmetry_space_group_name_Hall '-P 2ybc'
_symmetry_space_group_name_H-M 'P 1 21/c 1'
_atom_sites_solution_hydrogens geom
_audit_creation_method SHELXL-2016/6
_cell_angle_alpha 90
_cell_angle_beta 91.0170(10)
_cell_angle_gamma 90
_cell_formula_units_Z 2
_cell_length_a 6.9175(5)
_cell_length_b 17.6267(13)
_cell_length_c 12.0029(9)
_cell_measurement_reflns_used 2275
_cell_measurement_temperature 100(2)
_cell_measurement_theta_max 25.50
_cell_measurement_theta_min 2.05
_cell_volume 1463.32(19)
_computing_cell_refinement
;
SAINT (Bruker, 1998)
;
_computing_data_collection
;
SMART (Bruker, 1998)
;
_computing_data_reduction
;
SAINT (Bruker, 1998)
;
_computing_molecular_graphics
;
SHELXTL (Sheldrick, 2008)
;
_computing_publication_material
;
SHELXL-2016/6 (Sheldrick, 2015)
;
_computing_structure_refinement
;
SHELXL-2016/6 (Sheldrick, 2015)
;
_computing_structure_solution
;
SHELXS-97 (Sheldrick, 2008)
;
_diffrn_ambient_temperature 100(2)
_diffrn_measured_fraction_theta_full 0.999
_diffrn_measured_fraction_theta_max 0.999
_diffrn_measurement_device_type 'Bruker SMART 1000 CCD area-detector diffractometer'
_diffrn_measurement_method 'Omega and phi scans'
_diffrn_radiation_type MoK\a
_diffrn_radiation_wavelength 0.71073
_diffrn_reflns_av_R_equivalents 0.0296
_diffrn_reflns_limit_h_max 8
_diffrn_reflns_limit_h_min -8
_diffrn_reflns_limit_k_max 21
_diffrn_reflns_limit_k_min -20
_diffrn_reflns_limit_l_max 14
_diffrn_reflns_limit_l_min -10
_diffrn_reflns_number 7862
_diffrn_reflns_theta_full 25.242
_diffrn_reflns_theta_max 25.499
_diffrn_reflns_theta_min 2.053
_exptl_absorpt_coefficient_mu 10.797
_exptl_absorpt_correction_T_max 0.2467
_exptl_absorpt_correction_T_min 0.2213
_exptl_absorpt_correction_type multi-scan
_exptl_absorpt_process_details
;
(SADABS; Bruker, 1998)
;
_exptl_crystal_colour yellow
_exptl_crystal_density_diffrn 2.247
_exptl_crystal_density_method 'not measured'
_exptl_crystal_description block
_exptl_crystal_F_000 924
_exptl_crystal_size_max 0.200
_exptl_crystal_size_mid 0.180
_exptl_crystal_size_min 0.180
_refine_diff_density_max 1.519
_refine_diff_density_min -0.775
_refine_ls_extinction_method none
_refine_ls_goodness_of_fit_ref 1.016
_refine_ls_hydrogen_treatment constr
_refine_ls_matrix_type full
_refine_ls_number_constraints 0
_refine_ls_number_parameters 190
_refine_ls_number_reflns 2726
_refine_ls_number_restraints 0
_refine_ls_restrained_S_all 1.016
_refine_ls_R_factor_all 0.0354
_refine_ls_R_factor_gt 0.0276
_refine_ls_shift/su_max 0.001
_refine_ls_shift/su_mean 0.000
_refine_ls_structure_factor_coef Fsqd
_refine_ls_weighting_details 'w=1/[\s^2^(Fo^2^)+(0.0265P)^2^+1.8001P] where P=(Fo^2^+2Fc^2^)/3'
_refine_ls_weighting_scheme calc
_refine_ls_wR_factor_gt 0.0592
_refine_ls_wR_factor_ref 0.0615
_reflns_number_gt 2275
_reflns_number_total 2726
_reflns_threshold_expression 'I > 2\s(I)'
_cod_data_source_file bh4022sup1.cif
_cod_data_source_block I
_cod_database_code 1545056
_shelx_estimated_absorpt_t_min 0.221
_shelx_estimated_absorpt_t_max 0.247

loop_
_space_group_symop_operation_xyz
'x, y, z'
'-x, y+1/2, -z+1/2'
'-x, -y, -z'
'x, -y-1/2, z-1/2'

loop_
_atom_site_type_symbol
_atom_site_label
_atom_site_fract_x
_atom_site_fract_y
_atom_site_fract_z
_atom_site_U_iso_or_equiv
_atom_site_adp_type
_atom_site_calc_flag
_atom_site_occupancy
Hg Hg1 0.34026(3) 0.25411(2) 0.44910(2) 0.01732(8) Uani d 1
S S1 0.65961(18) 0.27179(8) 0.52991(12) 0.0205(3) Uani d 1
S S2 0.1157(2) 0.32566(8) 0.84385(12) 0.0227(3) Uani d 1
N N1 0.1994(6) 0.3753(2) 0.4098(3) 0.0156(9) Uani d 1
N N2 0.1456(6) 0.2626(2) 0.6289(4) 0.0192(10) Uani d 1
N N3 0.5993(7) 0.2468(3) 0.7608(4) 0.0295(12) Uani d 1
C C1 0.3013(7) 0.4384(3) 0.4306(5) 0.0204(12) Uani d 1
H H1 0.425505 0.433605 0.464884 0.025 Uiso calc 1
C C2 0.2349(8) 0.5101(3) 0.4046(5) 0.0248(13) Uani d 1
H H2 0.311575 0.553457 0.421443 0.030 Uiso calc 1
C C3 0.0562(7) 0.5181(3) 0.3540(5) 0.0214(12) Uani d 1
H H3 0.007957 0.567035 0.335333 0.026 Uiso calc 1
C C4 -0.0549(7) 0.4526(3) 0.3300(4) 0.0163(11) Uani d 1
C C5 0.0234(7) 0.3833(3) 0.3607(4) 0.0182(11) Uani d 1
H H5 -0.050779 0.338861 0.346461 0.022 Uiso calc 1
C C6 -0.2388(7) 0.4581(3) 0.2727(4) 0.0182(12) Uani d 1
C C7 -0.3830(7) 0.4664(3) 0.2206(5) 0.0189(12) Uani d 1
C C8 -0.5611(7) 0.4759(3) 0.1569(4) 0.0143(11) Uani d 1
C C9 -0.6090(7) 0.5459(3) 0.1106(5) 0.0185(12) Uani d 1
H H9 -0.524889 0.587946 0.121710 0.022 Uiso calc 1
C C10 -0.7775(7) 0.5550(3) 0.0487(4) 0.0147(11) Uani d 1
H H10 -0.805817 0.602942 0.016040 0.018 Uiso calc 1
C C11 -0.9079(7) 0.4947(3) 0.0330(4) 0.0145(11) Uani d 1
C C12 -0.8575(7) 0.4249(3) 0.0807(4) 0.0159(11) Uani d 1
H H12 -0.943342 0.383226 0.071779 0.019 Uiso calc 1
C C13 -0.6881(7) 0.4148(3) 0.1398(4) 0.0175(11) Uani d 1
H H13 -0.656548 0.366182 0.169164 0.021 Uiso calc 1
C C14 0.6192(8) 0.2577(3) 0.6661(5) 0.0211(12) Uani d 1
C C15 0.1390(7) 0.2870(3) 0.7177(5) 0.0169(11) Uani d 1

loop_
_atom_site_aniso_label
_atom_site_aniso_U_11
_atom_site_aniso_U_22
_atom_site_aniso_U_33
_atom_site_aniso_U_12
_atom_site_aniso_U_13
_atom_site_aniso_U_23
Hg1 0.01973(12) 0.01986(12) 0.01214(12) 0.00123(9) -0.00573(8) 0.00026(9)
S1 0.0173(6) 0.0301(7) 0.0139(7) -0.0010(6) -0.0030(6) 0.0026(6)
S2 0.0288(7) 0.0258(7) 0.0135(7) 0.0112(6) -0.0051(6) -0.0039(6)
N1 0.015(2) 0.021(2) 0.010(2) -0.0006(17) -0.0049(19) -0.0024(18)
N2 0.019(2) 0.022(2) 0.016(3) 0.0052(18) -0.004(2) 0.003(2)
N3 0.027(3) 0.047(3) 0.014(3) 0.001(2) -0.007(2) -0.001(2)
C1 0.013(3) 0.031(3) 0.017(3) 0.000(2) -0.009(2) 0.002(2)
C2 0.026(3) 0.022(3) 0.026(4) -0.006(2) -0.004(3) -0.004(2)
C3 0.024(3) 0.018(3) 0.022(3) 0.003(2) -0.006(3) 0.000(2)
C4 0.014(3) 0.027(3) 0.008(3) 0.005(2) -0.001(2) 0.002(2)
C5 0.017(3) 0.024(3) 0.013(3) -0.004(2) -0.002(2) -0.001(2)
C6 0.020(3) 0.022(3) 0.013(3) 0.003(2) 0.001(2) 0.004(2)
C7 0.017(3) 0.021(3) 0.018(3) 0.000(2) -0.002(2) 0.001(2)
C8 0.010(2) 0.023(3) 0.010(3) 0.0043(19) -0.002(2) 0.000(2)
C9 0.012(3) 0.020(3) 0.023(3) 0.000(2) -0.004(2) 0.001(2)
C10 0.016(2) 0.017(2) 0.011(3) 0.005(2) 0.001(2) 0.001(2)
C11 0.012(2) 0.021(3) 0.010(3) 0.002(2) -0.001(2) 0.000(2)
C12 0.017(3) 0.020(3) 0.010(3) -0.001(2) -0.001(2) -0.001(2)
C13 0.022(3) 0.017(2) 0.013(3) 0.005(2) 0.000(2) 0.001(2)
C14 0.015(3) 0.027(3) 0.021(3) 0.000(2) -0.006(2) -0.003(2)
C15 0.012(3) 0.021(3) 0.018(3) 0.000(2) -0.002(2) 0.003(2)

loop_
_atom_type_symbol
_atom_type_description
_atom_type_scat_dispersion_real
_atom_type_scat_dispersion_imag
_atom_type_scat_source
C C 0.0033 0.0016 'International Tables Vol C Tables 4.2.6.8 and 6.1.1.4'
H H 0.0000 0.0000 'International Tables Vol C Tables 4.2.6.8 and 6.1.1.4'
N N 0.0061 0.0033 'International Tables Vol C Tables 4.2.6.8 and 6.1.1.4'
S S 0.1246 0.1234 'International Tables Vol C Tables 4.2.6.8 and 6.1.1.4'
Hg Hg -2.3894 9.2266 'International Tables Vol C Tables 4.2.6.8 and 6.1.1.4'

loop_
_geom_angle_atom_site_label_1
_geom_angle_atom_site_label_2
_geom_angle_atom_site_label_3
_geom_angle_site_symmetry_1
_geom_angle_site_symmetry_3
_geom_angle
_geom_angle_publ_flag
N1 Hg1 S1 . . 109.28(10) y
N1 Hg1 S2 . 4_565 99.19(10) y
S1 Hg1 S2 . 4_565 148.61(5) y
N1 Hg1 N2 . . 84.04(13) y
S1 Hg1 N2 . . 98.29(10) y
S2 Hg1 N2 4_565 . 97.50(11) y
C14 S1 Hg1 . . 101.81(19) ?
C15 S2 Hg1 . 4_566 99.43(18) ?
C1 N1 C5 . . 117.6(4) ?
C1 N1 Hg1 . . 119.6(3) ?
C5 N1 Hg1 . . 122.7(3) ?
C15 N2 Hg1 . . 146.1(4) ?
N1 C1 C2 . . 123.2(5) ?
N1 C1 H1 . . 118.4 ?
C2 C1 H1 . . 118.4 ?
C3 C2 C1 . . 119.2(5) ?
C3 C2 H2 . . 120.4 ?
C1 C2 H2 . . 120.4 ?
C2 C3 C4 . . 119.2(5) ?
C2 C3 H3 . . 120.4 ?
C4 C3 H3 . . 120.4 ?
C5 C4 C3 . . 117.3(5) ?
C5 C4 C6 . . 121.7(5) ?
C3 C4 C6 . . 121.0(5) ?
N1 C5 C4 . . 123.6(5) ?
N1 C5 H5 . . 118.2 ?
C4 C5 H5 . . 118.2 ?
C7 C6 C4 . . 175.0(6) ?
C6 C7 C8 . . 179.4(6) ?
C9 C8 C13 . . 118.6(4) ?
C9 C8 C7 . . 120.5(4) ?
C13 C8 C7 . . 120.9(4) ?
C10 C9 C8 . . 120.7(5) ?
C10 C9 H9 . . 119.6 ?
C8 C9 H9 . . 119.6 ?
C9 C10 C11 . . 121.2(5) ?
C9 C10 H10 . . 119.4 ?
C11 C10 H10 . . 119.4 ?
C12 C11 C10 . . 117.1(4) ?
C12 C11 C11 . 3_365 121.9(6) ?
C10 C11 C11 . 3_365 121.0(6) ?
C13 C12 C11 . . 122.1(5) ?
C13 C12 H12 . . 118.9 ?
C11 C12 H12 . . 118.9 ?
C12 C13 C8 . . 120.2(5) ?
C12 C13 H13 . . 119.9 ?
C8 C13 H13 . . 119.9 ?
N3 C14 S1 . . 177.1(5) ?
N2 C15 S2 . . 176.1(5) ?

loop_
_geom_bond_atom_site_label_1
_geom_bond_atom_site_label_2
_geom_bond_site_symmetry_2
_geom_bond_distance
_geom_bond_publ_flag
Hg1 N1 . 2.392(4) y
Hg1 S1 . 2.4170(13) y
Hg1 S2 4_565 2.4325(13) y
Hg1 N2 . 2.568(5) y
S1 C14 . 1.682(6) ?
S2 C15 . 1.671(6) ?
N1 C1 . 1.338(6) ?
N1 C5 . 1.351(6) ?
N2 C15 . 1.151(7) ?
N3 C14 . 1.163(8) ?
C1 C2 . 1.378(7) ?
C1 H1 . 0.9500 ?
C2 C3 . 1.375(7) ?
C2 H2 . 0.9500 ?
C3 C4 . 1.413(7) ?
C3 H3 . 0.9500 ?
C4 C5 . 1.384(7) ?
C4 C6 . 1.438(7) ?
C5 H5 . 0.9500 ?
C6 C7 . 1.178(7) ?
C7 C8 . 1.448(7) ?
C8 C9 . 1.392(7) ?
C8 C13 . 1.402(7) ?
C9 C10 . 1.381(7) ?
C9 H9 . 0.9500 ?
C10 C11 . 1.404(7) ?
C10 H10 . 0.9500 ?
C11 C12 . 1.398(7) ?
C11 C11 3_365 1.500(9) ?
C12 C13 . 1.371(7) ?
C12 H12 . 0.9500 ?
C13 H13 . 0.9500 ?

loop_
_geom_torsion_atom_site_label_1
_geom_torsion_atom_site_label_2
_geom_torsion_atom_site_label_3
_geom_torsion_atom_site_label_4
_geom_torsion_site_symmetry_1
_geom_torsion_site_symmetry_4
_geom_torsion
C5 N1 C1 C2 . . 0.2(8)
Hg1 N1 C1 C2 . . 176.3(4)
N1 C1 C2 C3 . . -0.6(9)
C1 C2 C3 C4 . . 0.1(9)
C2 C3 C4 C5 . . 0.8(8)
C2 C3 C4 C6 . . -177.2(5)
C1 N1 C5 C4 . . 0.8(8)
Hg1 N1 C5 C4 . . -175.2(4)
C3 C4 C5 N1 . . -1.3(8)
C6 C4 C5 N1 . . 176.8(5)
C13 C8 C9 C10 . . -0.3(8)
C7 C8 C9 C10 . . 179.2(5)
C8 C9 C10 C11 . . 1.7(8)
C9 C10 C11 C12 . . -1.4(8)
C9 C10 C11 C11 . 3_365 179.1(6)
C10 C11 C12 C13 . . -0.4(8)
C11 C11 C12 C13 3_365 . 179.1(6)
C11 C12 C13 C8 . . 1.8(8)
C9 C8 C13 C12 . . -1.5(8)
C7 C8 C13 C12 . . 179.1(5)

_cod_database_fobs_code 1545056
